data_2109050
loop_
_publ_author_name
'Ragusa, Arianna C.'
'Peloquin, Andrew J.'
'Shahani, Marjan M.'
'Dowling, Keri N.'
'Golen, James A.'
'McMillen, Colin D.'
'Rabinovich, Daniel'
'Pennington, William T.'

_publ_section_title
;
 Heterocyclic 1,3-diazepine-based thiones and selones as versatile
 halogen-bond acceptors
;
_journal_coeditor_code RM5061
_journal_issue 5
_journal_name_full 'Acta Crystallographica Section B'
_journal_page_first
;
;
_journal_paper_doi 10.1107/S2052520622008150
_journal_volume 78
_journal_year 2022
_chemical_formula_moiety 'C23 H30 I2 N2 S, I2'
_chemical_formula_sum 'C23 H30 I4 N2 S'
_chemical_formula_weight 874.15
_space_group_crystal_system triclinic
_space_group_IT_number 2
_space_group_name_Hall '-P 1'
_space_group_name_H-M_alt 'P -1'
_atom_sites_solution_hydrogens geom
_atom_sites_solution_secondary difmap
_audit_creation_date 2021-11-11
_audit_creation_method
;
Olex2 1.5
(compiled 2021.10.07 svn.r9718050b for OlexSys, GUI svn.r6410)
;
_cell_angle_alpha 83.691(4)
_cell_angle_beta 87.180(4)
_cell_angle_gamma 75.024(4)
_cell_formula_units_Z 2
_cell_length_a 8.3022(9)
_cell_length_b 11.3510(11)
_cell_length_c 15.5656(16)
_cell_measurement_reflns_used 71058
_cell_measurement_temperature 100.00
_cell_measurement_theta_max 30.135
_cell_measurement_theta_min 2.173
_cell_volume 1408.1(3)
_computing_cell_refinement 'SAINT V8.38A (Bruker AXS Inc., 2017)'
_computing_data_collection 'APEX3 v2017.3-0 (Bruker AXS Inc., 2017)'
_computing_data_reduction 'SAINT V8.38A (Bruker AXS Inc., 2017)'
_computing_molecular_graphics 'Mercury (Macrae <i>et al.</i>, 2008)'
_computing_publication_material 'Olex2 1.5 (Dolomanov <i>et al.</i>, 2009)'
_computing_structure_refinement 'SHELXL 2018/3 (Sheldrick, 2015<i>b</i>)'
_computing_structure_solution 'SHELXT 2018/2 (Sheldrick, 2015<i>a</i>)'
_diffrn_ambient_temperature 100.00
_diffrn_measured_fraction_theta_full 0.999
_diffrn_measured_fraction_theta_max 0.994
_diffrn_measurement_device_type 'Bruker D8 Venture Photon 2'
_diffrn_measurement_method '\f and \w scans'
_diffrn_radiation_type MoK\a
_diffrn_radiation_wavelength 0.71073
_diffrn_reflns_av_R_equivalents 0.0351
_diffrn_reflns_av_unetI/netI 0.0172
_diffrn_reflns_Laue_measured_fraction_full 0.999
_diffrn_reflns_Laue_measured_fraction_max 0.994
_diffrn_reflns_limit_h_max 11
_diffrn_reflns_limit_h_min -11
_diffrn_reflns_limit_k_max 15
_diffrn_reflns_limit_k_min -15
_diffrn_reflns_limit_l_max 21
_diffrn_reflns_limit_l_min -21
_diffrn_reflns_number 71058
_diffrn_reflns_point_group_measured_fraction_full 0.999
_diffrn_reflns_point_group_measured_fraction_max 0.994
_diffrn_reflns_theta_full 25.242
_diffrn_reflns_theta_max 30.135
_diffrn_reflns_theta_min 2.173
_diffrn_source 'Incoatec I\mS'
_diffrn_source_current 1.0
_diffrn_source_power 0.05
_diffrn_source_voltage 50.0
_exptl_absorpt_coefficient_mu 4.513
_exptl_absorpt_correction_T_max 0.7460
_exptl_absorpt_correction_T_min 0.5789
_exptl_absorpt_correction_type multi-scan
_exptl_absorpt_process_details 'SADABS v2016/2 (Bruker AXS Inc., 2017)'
_exptl_crystal_colour red
_exptl_crystal_colour_primary red
_exptl_crystal_density_diffrn 2.062
_exptl_crystal_density_meas ?
_exptl_crystal_density_method 'not measured'
_exptl_crystal_description plank
_exptl_crystal_F_000 820
_exptl_crystal_size_max 0.187
_exptl_crystal_size_mid 0.092
_exptl_crystal_size_min 0.044
_exptl_transmission_factor_max 'not measured'
_exptl_transmission_factor_min 'not measured'
_refine_diff_density_max 0.502
_refine_diff_density_min -0.740
_refine_diff_density_rms 0.095
_refine_ls_extinction_method none
_refine_ls_goodness_of_fit_ref 1.183
_refine_ls_hydrogen_treatment constr
_refine_ls_matrix_type full
_refine_ls_number_parameters 277
_refine_ls_number_reflns 8260
_refine_ls_number_restraints 0
_refine_ls_restrained_S_all 1.183
_refine_ls_R_factor_all 0.0206
_refine_ls_R_factor_gt 0.0172
_refine_ls_shift/su_max 0.005
_refine_ls_shift/su_mean 0.000
_refine_ls_structure_factor_coef Fsqd
_refine_ls_weighting_details 'w=1/[\s^2^(Fo^2^)+(0.0082P)^2^+1.3172P] where P=(Fo^2^+2Fc^2^)/3'
_refine_ls_weighting_scheme calc
_refine_ls_wR_factor_gt 0.0369
_refine_ls_wR_factor_ref 0.0392
_reflns_Friedel_coverage 0.000
_reflns_number_gt 7603
_reflns_number_total 8260
_reflns_threshold_expression 'I > 2\s(I)'
_cod_data_source_file rm5061sup1.cif
_cod_data_source_block SDiazMesSI2_I2
_cod_depositor_comments
;
The following automatic conversions were performed:

data item '_exptl_crystal_density_meas' value 'not measured' was
changed to '?' -- the value is perceived as not measured.

Automatic conversion script
Id: cif_fix_values 7556 2019-12-06 15:28:31Z antanas 

2023-01-25
Z value and formula fixed to values more according to usual
chemical conventions.                 miguel
;
_cod_original_formula_sum 'C46 H60 I8 N4 S2'
_cod_original_formula_weight 1748.30
_cod_original_formula_moiety '2(C23 H30 I2 N2 S), 2(I2)'
_cod_original_formula_units_Z 1
_cod_database_code 2109050
_shelx_shelxl_version_number 2018/3
_shelx_space_group_comment
;
The symmetry employed for this shelxl refinement is uniquely defined
by the following loop, which should always be used as a source of
symmetry information in preference to the above space-group names.
They are only intended as comments.
;
_shelx_estimated_absorpt_t_max 0.826
_shelx_estimated_absorpt_t_min 0.486
_olex2_refinement_description
;
1. Fixed Uiso
 At 1.2 times of:
  All C(H) groups, All C(H,H) groups
 At 1.5 times of:
  All C(H,H,H) groups
2.a Secondary CH2 refined with riding coordinates:
 C2(H2A,H2B), C3(H3A,H3B), C4(H4A,H4B), C5(H5A,H5B)
2.b Aromatic/amide H refined with riding coordinates:
 C8(H8), C10(H10), C17(H17), C19(H19)
2.c Idealised Me refined as rotating group:
 C12(H12A,H12B,H12C), C13(H13A,H13B,H13C), C14(H14A,H14B,H14C), C21(H21A,H21B,
 H21C), C22(H22A,H22B,H22C), C23(H23A,H23B,H23C)
;
_olex2_submission_special_instructions 'No special instructions were received'

loop_
_space_group_symop_operation_xyz
'x, y, z'
'-x, -y, -z'

loop_
_atom_site_label
_atom_site_type_symbol
_atom_site_fract_x
_atom_site_fract_y
_atom_site_fract_z
_atom_site_U_iso_or_equiv
_atom_site_adp_type
_atom_site_occupancy
_atom_site_site_symmetry_order
_atom_site_calc_flag
_atom_site_refinement_flags_posn
_atom_site_refinement_flags_adp
_atom_site_refinement_flags_occupancy
_atom_site_disorder_assembly
_atom_site_disorder_group
I1 I 0.31247(2) 0.58104(2) 0.72662(2) 0.01485(3) Uani 1 1 d . . . . .
I2 I 0.10499(2) 0.81980(2) 0.79506(2) 0.02312(3) Uani 1 1 d . . . . .
S1 S 0.48485(5) 0.37844(4) 0.68562(3) 0.01452(8) Uani 1 1 d . . . . .
N1 N 0.77284(18) 0.42648(13) 0.72581(9) 0.0121(3) Uani 1 1 d . . . . .
N2 N 0.70824(18) 0.25045(13) 0.79742(10) 0.0124(3) Uani 1 1 d . . . . .
C1 C 0.6709(2) 0.35257(15) 0.74190(11) 0.0120(3) Uani 1 1 d . . . . .
C2 C 0.9150(2) 0.41687(16) 0.78278(12) 0.0145(3) Uani 1 1 d . . . . .
H2A H 0.879573 0.401677 0.843769 0.017 Uiso 1 1 calc R U . . .
H2B H 0.947045 0.495588 0.776116 0.017 Uiso 1 1 calc R U . . .
C3 C 1.0651(2) 0.31443(17) 0.76182(13) 0.0172(3) Uani 1 1 d . . . . .
H3A H 1.150861 0.303678 0.806012 0.021 Uiso 1 1 calc R U . . .
H3B H 1.113839 0.337002 0.705007 0.021 Uiso 1 1 calc R U . . .
C4 C 1.0164(2) 0.19328(16) 0.75944(12) 0.0158(3) Uani 1 1 d . . . . .
H4A H 0.978858 0.189301 0.700675 0.019 Uiso 1 1 calc R U . . .
H4B H 1.115986 0.124249 0.771265 0.019 Uiso 1 1 calc R U . . .
C5 C 0.8792(2) 0.17845(16) 0.82443(12) 0.0158(3) Uani 1 1 d . . . . .
H5A H 0.880415 0.090566 0.834195 0.019 Uiso 1 1 calc R U . . .
H5B H 0.903450 0.204181 0.880113 0.019 Uiso 1 1 calc R U . . .
C6 C 0.7473(2) 0.52375(16) 0.65478(11) 0.0132(3) Uani 1 1 d . . . . .
C7 C 0.7003(2) 0.64546(16) 0.67572(12) 0.0150(3) Uani 1 1 d . . . . .
C8 C 0.6790(2) 0.73859(17) 0.60760(13) 0.0178(3) Uani 1 1 d . . . . .
H8 H 0.646832 0.821473 0.620441 0.021 Uiso 1 1 calc R U . . .
C9 C 0.7031(2) 0.71437(17) 0.52180(12) 0.0184(4) Uani 1 1 d . . . . .
C10 C 0.7531(2) 0.59230(17) 0.50401(12) 0.0173(3) Uani 1 1 d . . . . .
H10 H 0.772011 0.574714 0.445544 0.021 Uiso 1 1 calc R U . . .
C11 C 0.7763(2) 0.49498(16) 0.56929(12) 0.0147(3) Uani 1 1 d . . . . .
C12 C 0.6723(2) 0.68036(17) 0.76724(12) 0.0183(4) Uani 1 1 d . . . . .
H12A H 0.652467 0.610928 0.805702 0.027 Uiso 1 1 calc R U . . .
H12B H 0.575198 0.750766 0.769518 0.027 Uiso 1 1 calc R U . . .
H12C H 0.771115 0.702017 0.785849 0.027 Uiso 1 1 calc R U . . .
C13 C 0.6764(3) 0.81838(19) 0.45019(14) 0.0286(5) Uani 1 1 d . . . . .
H13A H 0.774137 0.852266 0.444659 0.043 Uiso 1 1 calc R U . . .
H13B H 0.577350 0.882600 0.463880 0.043 Uiso 1 1 calc R U . . .
H13C H 0.660499 0.787714 0.395607 0.043 Uiso 1 1 calc R U . . .
C14 C 0.8295(3) 0.36548(17) 0.54486(13) 0.0201(4) Uani 1 1 d . . . . .
H14A H 0.733583 0.329626 0.550029 0.030 Uiso 1 1 calc R U . . .
H14B H 0.917088 0.316675 0.583581 0.030 Uiso 1 1 calc R U . . .
H14C H 0.872482 0.365931 0.485078 0.030 Uiso 1 1 calc R U . . .
C15 C 0.5758(2) 0.20126(16) 0.83975(11) 0.0124(3) Uani 1 1 d . . . . .
C16 C 0.5412(2) 0.09825(16) 0.81058(11) 0.0132(3) Uani 1 1 d . . . . .
C17 C 0.4238(2) 0.04684(16) 0.85725(12) 0.0156(3) Uani 1 1 d . . . . .
H17 H 0.398277 -0.022819 0.838184 0.019 Uiso 1 1 calc R U . . .
C18 C 0.3431(2) 0.09504(17) 0.93107(12) 0.0155(3) Uani 1 1 d . . . . .
C19 C 0.3811(2) 0.19780(17) 0.95803(12) 0.0164(3) Uani 1 1 d . . . . .
H19 H 0.326392 0.231434 1.008190 0.020 Uiso 1 1 calc R U . . .
C20 C 0.4973(2) 0.25261(16) 0.91329(12) 0.0149(3) Uani 1 1 d . . . . .
C21 C 0.6261(2) 0.04315(17) 0.73114(12) 0.0179(3) Uani 1 1 d . . . . .
H21A H 0.651908 0.107845 0.689961 0.027 Uiso 1 1 calc R U . . .
H21B H 0.551959 0.003877 0.704275 0.027 Uiso 1 1 calc R U . . .
H21C H 0.729574 -0.018074 0.747544 0.027 Uiso 1 1 calc R U . . .
C22 C 0.2200(2) 0.03633(19) 0.98208(13) 0.0204(4) Uani 1 1 d . . . . .
H22A H 0.277600 -0.021930 1.028818 0.031 Uiso 1 1 calc R U . . .
H22B H 0.170277 -0.007021 0.943838 0.031 Uiso 1 1 calc R U . . .
H22C H 0.132084 0.099815 1.006728 0.031 Uiso 1 1 calc R U . . .
C23 C 0.5348(3) 0.36361(18) 0.94498(13) 0.0209(4) Uani 1 1 d . . . . .
H23A H 0.653924 0.345900 0.956892 0.031 Uiso 1 1 calc R U . . .
H23B H 0.469576 0.383619 0.998038 0.031 Uiso 1 1 calc R U . . .
H23C H 0.505129 0.433311 0.900567 0.031 Uiso 1 1 calc R U . . .
I3 I 0.02911(2) 0.94288(2) 0.58243(2) 0.02671(3) Uani 1 1 d . . . . .
I4 I 0.03703(2) 0.59671(2) 0.94795(2) 0.02033(3) Uani 1 1 d . . . . .

loop_
_atom_site_aniso_label
_atom_site_aniso_U_11
_atom_site_aniso_U_22
_atom_site_aniso_U_33
_atom_site_aniso_U_23
_atom_site_aniso_U_13
_atom_site_aniso_U_12
I1 0.01177(5) 0.01314(5) 0.01889(6) -0.00022(4) -0.00107(4) -0.00229(4)
I2 0.02082(6) 0.01405(6) 0.03315(7) -0.00554(5) 0.00298(5) -0.00142(5)
S1 0.01187(18) 0.01179(18) 0.0202(2) -0.00206(15) -0.00434(15) -0.00258(15)
N1 0.0128(7) 0.0105(6) 0.0135(7) -0.0006(5) -0.0023(5) -0.0038(5)
N2 0.0093(6) 0.0114(6) 0.0161(7) 0.0007(5) -0.0001(5) -0.0025(5)
C1 0.0116(7) 0.0117(7) 0.0128(7) -0.0035(6) -0.0003(6) -0.0024(6)
C2 0.0141(8) 0.0137(8) 0.0169(8) -0.0008(6) -0.0056(6) -0.0050(6)
C3 0.0126(8) 0.0168(8) 0.0224(9) 0.0006(7) -0.0023(7) -0.0046(6)
C4 0.0105(7) 0.0144(8) 0.0217(9) -0.0005(7) -0.0011(6) -0.0020(6)
C5 0.0120(8) 0.0137(8) 0.0201(9) 0.0021(6) -0.0022(6) -0.0015(6)
C6 0.0131(8) 0.0109(7) 0.0162(8) 0.0004(6) -0.0020(6) -0.0047(6)
C7 0.0154(8) 0.0126(8) 0.0185(8) -0.0032(6) -0.0016(6) -0.0054(6)
C8 0.0205(9) 0.0114(8) 0.0221(9) -0.0012(7) -0.0025(7) -0.0051(7)
C9 0.0211(9) 0.0159(8) 0.0191(9) 0.0028(7) -0.0034(7) -0.0073(7)
C10 0.0207(9) 0.0180(9) 0.0144(8) -0.0004(7) -0.0029(7) -0.0070(7)
C11 0.0147(8) 0.0139(8) 0.0160(8) -0.0014(6) -0.0011(6) -0.0042(6)
C12 0.0225(9) 0.0145(8) 0.0194(9) -0.0054(7) 0.0004(7) -0.0059(7)
C13 0.0453(13) 0.0180(9) 0.0234(10) 0.0051(8) -0.0081(9) -0.0113(9)
C14 0.0259(10) 0.0163(9) 0.0179(9) -0.0045(7) 0.0011(7) -0.0040(7)
C15 0.0104(7) 0.0124(7) 0.0138(8) 0.0004(6) 0.0000(6) -0.0026(6)
C16 0.0130(8) 0.0114(7) 0.0141(8) 0.0001(6) -0.0016(6) -0.0014(6)
C17 0.0132(8) 0.0116(8) 0.0221(9) 0.0003(6) -0.0033(7) -0.0039(6)
C18 0.0109(8) 0.0169(8) 0.0175(8) 0.0035(6) -0.0012(6) -0.0032(6)
C19 0.0134(8) 0.0182(8) 0.0167(8) -0.0021(7) 0.0004(6) -0.0023(7)
C20 0.0126(8) 0.0145(8) 0.0173(8) -0.0016(6) -0.0019(6) -0.0024(6)
C21 0.0194(9) 0.0144(8) 0.0198(9) -0.0053(7) 0.0016(7) -0.0033(7)
C22 0.0155(8) 0.0228(9) 0.0224(9) 0.0048(7) 0.0016(7) -0.0074(7)
C23 0.0222(9) 0.0209(9) 0.0221(9) -0.0084(7) 0.0013(7) -0.0078(7)
I3 0.03372(8) 0.02322(7) 0.02649(7) -0.00872(5) 0.00947(5) -0.01250(6)
I4 0.01638(6) 0.02723(7) 0.01854(6) -0.00853(5) -0.00107(4) -0.00494(5)

loop_
_atom_type_symbol
_atom_type_description
_atom_type_scat_dispersion_real
_atom_type_scat_dispersion_imag
_atom_type_scat_source
C C 0.0033 0.0016 'International Tables Vol C Tables 4.2.6.8 and 6.1.1.4'
H H 0.0000 0.0000 'International Tables Vol C Tables 4.2.6.8 and 6.1.1.4'
I I -0.4742 1.8119 'International Tables Vol C Tables 4.2.6.8 and 6.1.1.4'
N N 0.0061 0.0033 'International Tables Vol C Tables 4.2.6.8 and 6.1.1.4'
S S 0.1246 0.1234 'International Tables Vol C Tables 4.2.6.8 and 6.1.1.4'

loop_
_geom_angle_atom_site_label_1
_geom_angle_atom_site_label_2
_geom_angle_atom_site_label_3
_geom_angle
_geom_angle_site_symmetry_1
_geom_angle_site_symmetry_3
_geom_angle_publ_flag
S1 I1 I2 174.564(12) . . ?
C1 S1 I1 104.65(6) . . ?
C1 N1 C2 121.09(14) . . ?
C1 N1 C6 122.46(15) . . ?
C6 N1 C2 116.39(13) . . ?
C1 N2 C5 126.41(14) . . ?
C1 N2 C15 120.30(14) . . ?
C15 N2 C5 113.27(13) . . ?
N1 C1 S1 121.32(13) . . ?
N1 C1 N2 122.70(16) . . ?
N2 C1 S1 115.85(12) . . ?
N1 C2 H2A 109.2 . . ?
N1 C2 H2B 109.2 . . ?
N1 C2 C3 111.99(15) . . ?
H2A C2 H2B 107.9 . . ?
C3 C2 H2A 109.2 . . ?
C3 C2 H2B 109.2 . . ?
C2 C3 H3A 109.4 . . ?
C2 C3 H3B 109.4 . . ?
C2 C3 C4 111.23(15) . . ?
H3A C3 H3B 108.0 . . ?
C4 C3 H3A 109.4 . . ?
C4 C3 H3B 109.4 . . ?
C3 C4 H4A 109.0 . . ?
C3 C4 H4B 109.0 . . ?
H4A C4 H4B 107.8 . . ?
C5 C4 C3 112.93(16) . . ?
C5 C4 H4A 109.0 . . ?
C5 C4 H4B 109.0 . . ?
N2 C5 C4 114.08(14) . . ?
N2 C5 H5A 108.7 . . ?
N2 C5 H5B 108.7 . . ?
C4 C5 H5A 108.7 . . ?
C4 C5 H5B 108.7 . . ?
H5A C5 H5B 107.6 . . ?
C7 C6 N1 117.67(15) . . ?
C11 C6 N1 120.20(15) . . ?
C11 C6 C7 122.07(16) . . ?
C6 C7 C12 123.71(16) . . ?
C8 C7 C6 117.60(17) . . ?
C8 C7 C12 118.70(16) . . ?
C7 C8 H8 118.8 . . ?
C9 C8 C7 122.31(17) . . ?
C9 C8 H8 118.8 . . ?
C8 C9 C10 118.20(17) . . ?
C8 C9 C13 120.37(18) . . ?
C10 C9 C13 121.43(18) . . ?
C9 C10 H10 118.9 . . ?
C9 C10 C11 122.22(17) . . ?
C11 C10 H10 118.9 . . ?
C6 C11 C14 123.33(16) . . ?
C10 C11 C6 117.58(16) . . ?
C10 C11 C14 119.09(16) . . ?
C7 C12 H12A 109.5 . . ?
C7 C12 H12B 109.5 . . ?
C7 C12 H12C 109.5 . . ?
H12A C12 H12B 109.5 . . ?
H12A C12 H12C 109.5 . . ?
H12B C12 H12C 109.5 . . ?
C9 C13 H13A 109.5 . . ?
C9 C13 H13B 109.5 . . ?
C9 C13 H13C 109.5 . . ?
H13A C13 H13B 109.5 . . ?
H13A C13 H13C 109.5 . . ?
H13B C13 H13C 109.5 . . ?
C11 C14 H14A 109.5 . . ?
C11 C14 H14B 109.5 . . ?
C11 C14 H14C 109.5 . . ?
H14A C14 H14B 109.5 . . ?
H14A C14 H14C 109.5 . . ?
H14B C14 H14C 109.5 . . ?
C16 C15 N2 119.45(15) . . ?
C20 C15 N2 118.26(15) . . ?
C20 C15 C16 122.05(16) . . ?
C15 C16 C21 121.90(16) . . ?
C17 C16 C15 118.02(16) . . ?
C17 C16 C21 120.08(16) . . ?
C16 C17 H17 119.1 . . ?
C18 C17 C16 121.70(17) . . ?
C18 C17 H17 119.1 . . ?
C17 C18 C19 118.53(16) . . ?
C17 C18 C22 121.01(17) . . ?
C19 C18 C22 120.45(17) . . ?
C18 C19 H19 119.1 . . ?
C18 C19 C20 121.81(17) . . ?
C20 C19 H19 119.1 . . ?
C15 C20 C19 117.88(16) . . ?
C15 C20 C23 122.14(16) . . ?
C19 C20 C23 119.98(17) . . ?
C16 C21 H21A 109.5 . . ?
C16 C21 H21B 109.5 . . ?
C16 C21 H21C 109.5 . . ?
H21A C21 H21B 109.5 . . ?
H21A C21 H21C 109.5 . . ?
H21B C21 H21C 109.5 . . ?
C18 C22 H22A 109.5 . . ?
C18 C22 H22B 109.5 . . ?
C18 C22 H22C 109.5 . . ?
H22A C22 H22B 109.5 . . ?
H22A C22 H22C 109.5 . . ?
H22B C22 H22C 109.5 . . ?
C20 C23 H23A 109.5 . . ?
C20 C23 H23B 109.5 . . ?
C20 C23 H23C 109.5 . . ?
H23A C23 H23B 109.5 . . ?
H23A C23 H23C 109.5 . . ?
H23B C23 H23C 109.5 . . ?

loop_
_geom_bond_atom_site_label_1
_geom_bond_atom_site_label_2
_geom_bond_distance
_geom_bond_site_symmetry_2
_geom_bond_publ_flag
I1 I2 3.0803(3) . ?
I1 S1 2.5053(5) . ?
S1 C1 1.7559(18) . ?
N1 C1 1.335(2) . ?
N1 C2 1.485(2) . ?
N1 C6 1.456(2) . ?
N2 C1 1.344(2) . ?
N2 C5 1.498(2) . ?
N2 C15 1.456(2) . ?
C2 H2A 0.9900 . ?
C2 H2B 0.9900 . ?
C2 C3 1.519(3) . ?
C3 H3A 0.9900 . ?
C3 H3B 0.9900 . ?
C3 C4 1.535(3) . ?
C4 H4A 0.9900 . ?
C4 H4B 0.9900 . ?
C4 C5 1.516(3) . ?
C5 H5A 0.9900 . ?
C5 H5B 0.9900 . ?
C6 C7 1.405(2) . ?
C6 C11 1.400(2) . ?
C7 C8 1.396(3) . ?
C7 C12 1.511(3) . ?
C8 H8 0.9500 . ?
C8 C9 1.388(3) . ?
C9 C10 1.394(3) . ?
C9 C13 1.512(3) . ?
C10 H10 0.9500 . ?
C10 C11 1.397(2) . ?
C11 C14 1.507(3) . ?
C12 H12A 0.9800 . ?
C12 H12B 0.9800 . ?
C12 H12C 0.9800 . ?
C13 H13A 0.9800 . ?
C13 H13B 0.9800 . ?
C13 H13C 0.9800 . ?
C14 H14A 0.9800 . ?
C14 H14B 0.9800 . ?
C14 H14C 0.9800 . ?
C15 C16 1.400(2) . ?
C15 C20 1.397(2) . ?
C16 C17 1.396(2) . ?
C16 C21 1.508(2) . ?
C17 H17 0.9500 . ?
C17 C18 1.393(3) . ?
C18 C19 1.395(3) . ?
C18 C22 1.509(2) . ?
C19 H19 0.9500 . ?
C19 C20 1.397(2) . ?
C20 C23 1.510(3) . ?
C21 H21A 0.9800 . ?
C21 H21B 0.9800 . ?
C21 H21C 0.9800 . ?
C22 H22A 0.9800 . ?
C22 H22B 0.9800 . ?
C22 H22C 0.9800 . ?
C23 H23A 0.9800 . ?
C23 H23B 0.9800 . ?
C23 H23C 0.9800 . ?
I3 I3 2.7507(4) 2_576 ?
I4 I4 2.7645(3) 2_567 ?

loop_
_geom_hbond_atom_site_label_D
_geom_hbond_atom_site_label_H
_geom_hbond_atom_site_label_A
_geom_hbond_distance_DH
_geom_hbond_distance_HA
_geom_hbond_distance_DA
_geom_hbond_angle_DHA
_geom_hbond_site_symmetry_A
_geom_hbond_publ_flag
C2 H2B I4 0.99 3.22 3.7794(18) 117.7 1_655 yes
C5 H5A I2 0.99 3.26 4.0837(19) 141.7 1_645 yes

loop_
_geom_torsion_atom_site_label_1
_geom_torsion_atom_site_label_2
_geom_torsion_atom_site_label_3
_geom_torsion_atom_site_label_4
_geom_torsion
_geom_torsion_site_symmetry_1
_geom_torsion_site_symmetry_2
_geom_torsion_site_symmetry_3
_geom_torsion_site_symmetry_4
_geom_torsion_publ_flag
I1 S1 C1 N1 -63.56(15) . . . . ?
I1 S1 C1 N2 120.48(12) . . . . ?
N1 C2 C3 C4 -51.4(2) . . . . ?
N1 C6 C7 C8 178.79(16) . . . . ?
N1 C6 C7 C12 -1.1(3) . . . . ?
N1 C6 C11 C10 -178.63(16) . . . . ?
N1 C6 C11 C14 1.8(3) . . . . ?
N2 C15 C16 C17 174.43(15) . . . . ?
N2 C15 C16 C21 -5.8(3) . . . . ?
N2 C15 C20 C19 -174.33(16) . . . . ?
N2 C15 C20 C23 5.5(3) . . . . ?
C1 N1 C2 C3 81.3(2) . . . . ?
C1 N1 C6 C7 111.24(19) . . . . ?
C1 N1 C6 C11 -71.5(2) . . . . ?
C1 N2 C5 C4 -24.7(2) . . . . ?
C1 N2 C15 C16 103.38(19) . . . . ?
C1 N2 C15 C20 -82.1(2) . . . . ?
C2 N1 C1 S1 169.88(13) . . . . ?
C2 N1 C1 N2 -14.4(3) . . . . ?
C2 N1 C6 C7 -66.0(2) . . . . ?
C2 N1 C6 C11 111.30(18) . . . . ?
C2 C3 C4 C5 -34.2(2) . . . . ?
C3 C4 C5 N2 77.8(2) . . . . ?
C5 N2 C1 S1 152.39(14) . . . . ?
C5 N2 C1 N1 -23.5(3) . . . . ?
C5 N2 C15 C16 -78.2(2) . . . . ?
C5 N2 C15 C20 96.35(19) . . . . ?
C6 N1 C1 S1 -7.2(2) . . . . ?
C6 N1 C1 N2 168.47(16) . . . . ?
C6 N1 C2 C3 -101.40(17) . . . . ?
C6 C7 C8 C9 -0.3(3) . . . . ?
C7 C6 C11 C10 -1.5(3) . . . . ?
C7 C6 C11 C14 178.94(17) . . . . ?
C7 C8 C9 C10 -1.1(3) . . . . ?
C7 C8 C9 C13 179.24(19) . . . . ?
C8 C9 C10 C11 1.2(3) . . . . ?
C9 C10 C11 C6 0.1(3) . . . . ?
C9 C10 C11 C14 179.67(18) . . . . ?
C11 C6 C7 C8 1.6(3) . . . . ?
C11 C6 C7 C12 -178.32(17) . . . . ?
C12 C7 C8 C9 179.64(18) . . . . ?
C13 C9 C10 C11 -179.15(19) . . . . ?
C15 N2 C1 S1 -29.4(2) . . . . ?
C15 N2 C1 N1 154.74(16) . . . . ?
C15 N2 C5 C4 156.97(15) . . . . ?
C15 C16 C17 C18 -0.4(3) . . . . ?
C16 C15 C20 C19 0.0(3) . . . . ?
C16 C15 C20 C23 179.88(17) . . . . ?
C16 C17 C18 C19 0.4(3) . . . . ?
C16 C17 C18 C22 -178.36(17) . . . . ?
C17 C18 C19 C20 -0.2(3) . . . . ?
C18 C19 C20 C15 0.0(3) . . . . ?
C18 C19 C20 C23 -179.86(17) . . . . ?
C20 C15 C16 C17 0.1(3) . . . . ?
C20 C15 C16 C21 179.95(17) . . . . ?
C21 C16 C17 C18 179.84(17) . . . . ?
C22 C18 C19 C20 178.55(17) . . . . ?

_cod_database_fobs_code 2109050
